data_4343385
loop_
_publ_author_name
'Zhang, Shaowei'
'Duan, Eryue'
'Han, Zongsu'
'Li, Leilei'
'Cheng, Peng'

_publ_section_title
;
 Lanthanide Coordination Polymers with 4,4'-Azobenzoic Acid: Enhanced
 Stability and Magnetocaloric Effect by Removing Guest Solvents.
;
_journal_issue 13
_journal_name_full 'Inorganic chemistry'
_journal_page_first 6498
_journal_page_last 6503
_journal_paper_doi 10.1021/acs.inorgchem.5b00797
_journal_volume 54
_journal_year 2015
_chemical_formula_sum 'C15 H9 Gd N2 O6'
_chemical_formula_weight 470.49
_chemical_name_systematic
; 
 ? 
;
_space_group_IT_number 14
_symmetry_cell_setting monoclinic
_symmetry_space_group_name_Hall '-P 2ybc'
_symmetry_space_group_name_H-M 'P 1 21/c 1'
_atom_sites_solution_hydrogens geom
_atom_sites_solution_primary direct
_atom_sites_solution_secondary difmap
_audit_creation_method SHELXL-97
_cell_angle_alpha 90.00
_cell_angle_beta 93.670(2)
_cell_angle_gamma 90.00
_cell_formula_units_Z 4
_cell_length_a 16.7229(4)
_cell_length_b 12.8022(3)
_cell_length_c 6.80328(18)
_cell_measurement_reflns_used 4225
_cell_measurement_temperature 130.30(14)
_cell_measurement_theta_max 28.9960
_cell_measurement_theta_min 3.4060
_cell_volume 1453.53(6)
_computing_structure_refinement 'SHELXL-97 (Sheldrick, 1997)'
_computing_structure_solution 'SHELXS-97 (Sheldrick, 1990)'
_diffrn_ambient_temperature 130.30(14)
_diffrn_detector_area_resol_mean 16.2116
_diffrn_measured_fraction_theta_full 0.997
_diffrn_measured_fraction_theta_max 0.997
_diffrn_measurement_device_type 'SuperNova, Single source at offset, Eos'
_diffrn_radiation_monochromator mirror
_diffrn_radiation_source 'SuperNova (Mo) X-ray Source'
_diffrn_radiation_type MoK\a
_diffrn_radiation_wavelength 0.71073
_diffrn_reflns_av_R_equivalents 0.0330
_diffrn_reflns_av_sigmaI/netI 0.0381
_diffrn_reflns_limit_h_max 19
_diffrn_reflns_limit_h_min -18
_diffrn_reflns_limit_k_max 14
_diffrn_reflns_limit_k_min -15
_diffrn_reflns_limit_l_max 8
_diffrn_reflns_limit_l_min -7
_diffrn_reflns_number 6108
_diffrn_reflns_theta_full 25.00
_diffrn_reflns_theta_max 25.00
_diffrn_reflns_theta_min 2.91
_exptl_absorpt_coefficient_mu 4.599
_exptl_absorpt_correction_T_max 0.6563
_exptl_absorpt_correction_T_min 0.5265
_exptl_absorpt_correction_type multi-scan
_exptl_absorpt_process_details SADABS
_exptl_crystal_colour Orange
_exptl_crystal_density_diffrn 2.150
_exptl_crystal_density_method 'not measured'
_exptl_crystal_description Block
_exptl_crystal_F_000 900
_exptl_crystal_size_max 0.16
_exptl_crystal_size_mid 0.12
_exptl_crystal_size_min 0.10
_refine_diff_density_max 0.895
_refine_diff_density_min -0.857
_refine_diff_density_rms 0.119
_refine_ls_extinction_method none
_refine_ls_goodness_of_fit_ref 1.059
_refine_ls_hydrogen_treatment mixed
_refine_ls_matrix_type full
_refine_ls_number_parameters 221
_refine_ls_number_reflns 2543
_refine_ls_number_restraints 0
_refine_ls_restrained_S_all 1.059
_refine_ls_R_factor_all 0.0257
_refine_ls_R_factor_gt 0.0223
_refine_ls_shift/su_max 0.001
_refine_ls_shift/su_mean 0.000
_refine_ls_structure_factor_coef Fsqd
_refine_ls_weighting_details 'calc w=1/[\s^2^(Fo^2^)+(0.0229P)^2^+0.0000P] where P=(Fo^2^+2Fc^2^)/3'
_refine_ls_weighting_scheme calc
_refine_ls_wR_factor_gt 0.0521
_refine_ls_wR_factor_ref 0.0544
_reflns_number_gt 2296
_reflns_number_total 2543
_reflns_threshold_expression >2sigma(I)
_cod_data_source_file ic5b00797_si_002.cif
_cod_data_source_block 1
_cod_depositor_comments
;
The following automatic conversions were performed:

'_symmetry_cell_setting' value 'Monoclinic' changed to 'monoclinic'
according to
/usr/data/users/saulius/crontab/automatic-downloads/rss-feeds/ACS/lib/dictionaries/cif_core.dic
dictionary named 'cif_core.dic' version 2.4.2 from 2011-04-26.

'_exptl_absorpt_correction_type' value 'Multi-scan' changed to
'multi-scan' according to
/usr/data/users/saulius/crontab/automatic-downloads/rss-feeds/ACS/lib/dictionaries/cif_core.dic
dictionary named 'cif_core.dic' version 2.4.2 from 2011-04-26.

Automatic conversion script
Id: cif_fix_values 3271 2015-04-21 07:52:19Z andrius 

 Adding full bibliography for 4343385--4343387.cif.
;
_cod_original_cell_volume 1453.52(6)
_cod_original_sg_symbol_H-M P21/c
_cod_database_code 4343385

loop_
_symmetry_equiv_pos_as_xyz
'x, y, z'
'-x, y+1/2, -z+1/2'
'-x, -y, -z'
'x, -y-1/2, z-1/2'

loop_
_atom_site_label
_atom_site_type_symbol
_atom_site_fract_x
_atom_site_fract_y
_atom_site_fract_z
_atom_site_U_iso_or_equiv
_atom_site_adp_type
_atom_site_occupancy
_atom_site_symmetry_multiplicity
_atom_site_calc_flag
_atom_site_refinement_flags
Gd1 Gd 0.951715(10) 0.371626(12) 0.38451(2) 0.00802(8) Uani 1 1 d .
O1 O 0.88563(15) 0.38730(17) 0.0821(4) 0.0116(5) Uani 1 1 d .
O2 O 0.84634(15) 0.25486(16) 0.4129(3) 0.0127(5) Uani 1 1 d .
O3 O 0.86382(15) 0.46534(17) 0.5660(3) 0.0159(6) Uani 1 1 d .
O4 O 1.08693(16) 0.38355(17) 0.3093(4) 0.0193(6) Uani 1 1 d .
O5 O 0.96933(15) 0.55050(17) 0.3143(3) 0.0144(5) Uani 1 1 d .
O6 O 1.00856(15) 0.71239(17) 0.2835(3) 0.0119(5) Uani 1 1 d .
N1 N 0.50951(19) 0.4155(2) 0.1679(4) 0.0166(7) Uani 1 1 d .
N2 N 0.4580(2) 0.3440(2) 0.1381(4) 0.0179(7) Uani 1 1 d .
C1 C 0.8316(2) 0.3271(3) 0.0043(5) 0.0109(8) Uani 1 1 d .
C2 C 0.7465(2) 0.3532(3) 0.0314(5) 0.0116(8) Uani 1 1 d .
C3 C 0.6853(2) 0.2843(3) -0.0341(5) 0.0123(8) Uani 1 1 d .
H3 H 0.6981 0.2254 -0.1057 0.015 Uiso 1 1 calc R
C4 C 0.6066(2) 0.3017(3) 0.0050(5) 0.0149(8) Uani 1 1 d .
H4 H 0.5669 0.2545 -0.0378 0.018 Uiso 1 1 calc R
C5 C 0.5872(2) 0.3907(3) 0.1096(5) 0.0136(8) Uani 1 1 d .
C6 C 0.6466(2) 0.4623(3) 0.1685(5) 0.0147(8) Uani 1 1 d .
H6 H 0.6330 0.5232 0.2331 0.018 Uiso 1 1 calc R
C7 C 0.7260(2) 0.4435(3) 0.1314(5) 0.0142(8) Uani 1 1 d .
H7 H 0.7655 0.4911 0.1733 0.017 Uiso 1 1 calc R
C8 C 0.3812(2) 0.3722(3) 0.2002(6) 0.0150(9) Uani 1 1 d .
C9 C 0.3182(2) 0.3050(3) 0.1428(5) 0.0174(8) Uani 1 1 d .
H9 H 0.3281 0.2448 0.0719 0.021 Uiso 1 1 calc R
C10 C 0.2409(2) 0.3282(3) 0.1915(5) 0.0156(8) Uani 1 1 d .
H10 H 0.1990 0.2831 0.1545 0.019 Uiso 1 1 calc R
C11 C 0.2260(2) 0.4193(3) 0.2962(5) 0.0139(8) Uani 1 1 d .
C12 C 0.2895(2) 0.4848(3) 0.3533(5) 0.0145(8) Uani 1 1 d .
H12 H 0.2798 0.5454 0.4231 0.017 Uiso 1 1 calc R
C13 C 0.3666(2) 0.4615(3) 0.3083(5) 0.0147(8) Uani 1 1 d .
H13 H 0.4086 0.5053 0.3501 0.018 Uiso 1 1 calc R
C14 C 0.1435(2) 0.4479(3) 0.3505(5) 0.0141(8) Uani 1 1 d .
C15 C 0.9749(2) 0.6311(2) 0.2108(6) 0.0127(8) Uani 1 1 d .
H15 H 0.952(2) 0.634(2) 0.071(6) 0.009(10) Uiso 1 1 d .

loop_
_atom_site_aniso_label
_atom_site_aniso_U_11
_atom_site_aniso_U_22
_atom_site_aniso_U_33
_atom_site_aniso_U_23
_atom_site_aniso_U_13
_atom_site_aniso_U_12
Gd1 0.00580(12) 0.00726(11) 0.01112(12) -0.00056(6) 0.00140(8) -0.00050(6)
O1 0.0071(13) 0.0125(12) 0.0150(13) 0.0011(10) -0.0013(11) -0.0018(10)
O2 0.0117(13) 0.0123(12) 0.0139(13) 0.0036(10) 0.0001(11) -0.0011(11)
O3 0.0104(13) 0.0132(12) 0.0246(14) -0.0075(11) 0.0049(12) -0.0008(11)
O4 0.0127(15) 0.0165(13) 0.0289(16) -0.0096(11) 0.0038(13) -0.0049(11)
O5 0.0187(14) 0.0098(12) 0.0145(12) 0.0026(10) 0.0003(12) -0.0020(11)
O6 0.0109(13) 0.0102(12) 0.0147(13) 0.0008(10) 0.0020(11) -0.0024(11)
N1 0.0132(17) 0.0202(16) 0.0166(17) 0.0016(13) 0.0026(14) 0.0012(15)
N2 0.0118(17) 0.0219(16) 0.0200(17) -0.0014(14) 0.0018(14) 0.0031(15)
C1 0.0108(19) 0.0156(18) 0.0061(17) 0.0060(15) -0.0004(15) 0.0027(16)
C2 0.013(2) 0.0145(17) 0.0076(18) 0.0013(14) 0.0001(16) 0.0026(16)
C3 0.0114(19) 0.0133(17) 0.0118(19) -0.0030(14) -0.0011(16) 0.0021(15)
C4 0.0089(19) 0.0197(19) 0.0156(19) -0.0024(15) -0.0042(16) -0.0043(16)
C5 0.012(2) 0.0183(18) 0.0107(19) 0.0032(14) 0.0012(16) 0.0023(16)
C6 0.014(2) 0.0160(18) 0.0137(19) -0.0031(15) -0.0004(16) 0.0016(16)
C7 0.015(2) 0.0150(18) 0.0124(19) 0.0004(15) -0.0007(17) -0.0015(16)
C8 0.010(2) 0.022(2) 0.013(2) 0.0021(14) 0.0011(16) 0.0032(15)
C9 0.014(2) 0.0175(19) 0.021(2) -0.0029(16) 0.0036(17) 0.0036(17)
C10 0.011(2) 0.0155(18) 0.020(2) -0.0026(16) 0.0010(17) -0.0015(17)
C11 0.014(2) 0.0169(18) 0.0111(19) 0.0010(15) 0.0009(16) 0.0003(17)
C12 0.013(2) 0.0144(18) 0.0165(19) -0.0024(15) 0.0020(16) 0.0012(16)
C13 0.0080(19) 0.0209(19) 0.0148(19) -0.0019(15) -0.0010(16) -0.0030(16)
C14 0.0096(19) 0.0172(19) 0.0158(19) 0.0003(15) 0.0018(16) 0.0018(16)
C15 0.0077(19) 0.016(2) 0.015(2) -0.0013(15) 0.0025(17) 0.0020(15)

loop_
_atom_type_symbol
_atom_type_description
_atom_type_scat_dispersion_real
_atom_type_scat_dispersion_imag
_atom_type_scat_source
C C 0.0033 0.0016 'International Tables Vol C Tables 4.2.6.8 and 6.1.1.4'
H H 0.0000 0.0000 'International Tables Vol C Tables 4.2.6.8 and 6.1.1.4'
Gd Gd -0.1653 3.9035 'International Tables Vol C Tables 4.2.6.8 and 6.1.1.4'
N N 0.0061 0.0033 'International Tables Vol C Tables 4.2.6.8 and 6.1.1.4'
O O 0.0106 0.0060 'International Tables Vol C Tables 4.2.6.8 and 6.1.1.4'

loop_
_geom_angle_atom_site_label_1
_geom_angle_atom_site_label_2
_geom_angle_atom_site_label_3
_geom_angle
_geom_angle_site_symmetry_1
_geom_angle_site_symmetry_3
O1 Gd1 O3 98.51(9) . .
O1 Gd1 O2 78.80(8) . .
O3 Gd1 O2 77.21(8) . .
O1 Gd1 O4 102.40(9) . .
O3 Gd1 O4 137.20(8) . .
O2 Gd1 O4 143.32(8) . .
O1 Gd1 O5 77.98(8) . .
O3 Gd1 O5 72.37(8) . .
O2 Gd1 O5 138.10(8) . .
O4 Gd1 O5 76.07(8) . .
O1 Gd1 O6 77.44(8) . 2_745
O3 Gd1 O6 151.74(8) . 2_745
O2 Gd1 O6 74.56(8) . 2_745
O4 Gd1 O6 70.10(8) . 2_745
O5 Gd1 O6 132.17(8) . 2_745
O1 Gd1 O6 156.83(8) . 3_766
O3 Gd1 O6 83.37(8) . 3_766
O2 Gd1 O6 79.13(8) . 3_766
O4 Gd1 O6 91.18(9) . 3_766
O5 Gd1 O6 124.01(8) . 3_766
O6 Gd1 O6 89.96(4) 2_745 3_766
O1 Gd1 O5 151.71(7) . 3_766
O3 Gd1 O5 71.61(8) . 3_766
O2 Gd1 O5 122.44(8) . 3_766
O4 Gd1 O5 72.33(9) . 3_766
O5 Gd1 O5 73.77(9) . 3_766
O6 Gd1 O5 123.69(8) 2_745 3_766
O6 Gd1 O5 50.62(7) 3_766 3_766
O1 Gd1 C15 173.78(9) . 3_766
O3 Gd1 C15 75.40(9) . 3_766
O2 Gd1 C15 100.80(9) . 3_766
O4 Gd1 C15 81.69(10) . 3_766
O5 Gd1 C15 98.68(9) . 3_766
O6 Gd1 C15 108.52(8) 2_745 3_766
O6 Gd1 C15 25.45(8) 3_766 3_766
O5 Gd1 C15 25.19(8) 3_766 3_766
O1 Gd1 Gd1 116.64(5) . 3_766
O3 Gd1 Gd1 67.25(6) . 3_766
O2 Gd1 Gd1 142.64(6) . 3_766
O4 Gd1 Gd1 70.02(6) . 3_766
O5 Gd1 Gd1 38.68(6) . 3_766
O6 Gd1 Gd1 139.73(6) 2_745 3_766
O6 Gd1 Gd1 85.52(5) 3_766 3_766
O5 Gd1 Gd1 35.09(5) 3_766 3_766
C15 Gd1 Gd1 60.09(6) 3_766 3_766
C1 O1 Gd1 127.6(2) . .
C1 O2 Gd1 138.9(2) 4_566 .
C14 O3 Gd1 141.5(2) 3_666 .
C14 O4 Gd1 134.8(2) 1_655 .
C15 O5 Gd1 157.6(2) . .
C15 O5 Gd1 94.3(2) . 3_766
Gd1 O5 Gd1 106.23(9) . 3_766
C15 O6 Gd1 128.9(2) . 2_755
C15 O6 Gd1 94.8(2) . 3_766
Gd1 O6 Gd1 134.51(10) 2_755 3_766
N2 N1 C5 114.8(3) . .
N1 N2 C8 112.7(3) . .
O2 C1 O1 123.8(3) 4_565 .
O2 C1 C2 118.0(3) 4_565 .
O1 C1 C2 118.1(3) . .
C7 C2 C3 118.7(3) . .
C7 C2 C1 120.9(3) . .
C3 C2 C1 120.3(3) . .
C4 C3 C2 121.6(3) . .
C4 C3 H3 119.2 . .
C2 C3 H3 119.2 . .
C3 C4 C5 119.1(3) . .
C3 C4 H4 120.4 . .
C5 C4 H4 120.4 . .
C6 C5 C4 120.1(3) . .
C6 C5 N1 114.9(3) . .
C4 C5 N1 124.9(3) . .
C7 C6 C5 120.4(3) . .
C7 C6 H6 119.8 . .
C5 C6 H6 119.8 . .
C6 C7 C2 120.0(3) . .
C6 C7 H7 120.0 . .
C2 C7 H7 120.0 . .
C13 C8 C9 120.0(4) . .
C13 C8 N2 124.0(3) . .
C9 C8 N2 116.1(3) . .
C10 C9 C8 120.0(3) . .
C10 C9 H9 120.0 . .
C8 C9 H9 120.0 . .
C9 C10 C11 120.0(4) . .
C9 C10 H10 120.0 . .
C11 C10 H10 120.0 . .
C12 C11 C10 119.2(3) . .
C12 C11 C14 119.0(3) . .
C10 C11 C14 121.9(3) . .
C13 C12 C11 121.2(3) . .
C13 C12 H12 119.4 . .
C11 C12 H12 119.4 . .
C12 C13 C8 119.7(3) . .
C12 C13 H13 120.2 . .
C8 C13 H13 120.2 . .
O3 C14 O4 125.4(3) 3_666 1_455
O3 C14 C11 116.5(3) 3_666 .
O4 C14 C11 118.1(3) 1_455 .
O5 C15 O6 120.2(4) . .
O5 C15 Gd1 60.5(2) . 3_766
O6 C15 Gd1 59.78(19) . 3_766
O5 C15 H15 121.5(17) . .
O6 C15 H15 118.3(17) . .
Gd1 C15 H15 177(2) 3_766 .

loop_
_geom_bond_atom_site_label_1
_geom_bond_atom_site_label_2
_geom_bond_distance
_geom_bond_site_symmetry_2
Gd1 O1 2.281(2) .
Gd1 O3 2.315(2) .
Gd1 O2 2.328(2) .
Gd1 O4 2.355(3) .
Gd1 O5 2.362(2) .
Gd1 O6 2.450(2) 2_745
Gd1 O6 2.551(2) 3_766
Gd1 O5 2.567(2) 3_766
Gd1 C15 2.942(4) 3_766
Gd1 Gd1 3.9441(3) 3_766
O1 C1 1.276(4) .
O2 C1 1.252(4) 4_566
O3 C14 1.257(4) 3_666
O4 C14 1.272(4) 1_655
O5 C15 1.256(4) .
O5 Gd1 2.567(2) 3_766
O6 C15 1.269(4) .
O6 Gd1 2.450(2) 2_755
O6 Gd1 2.551(2) 3_766
N1 N2 1.265(4) .
N1 C5 1.419(5) .
N2 C8 1.424(5) .
C1 O2 1.252(4) 4_565
C1 C2 1.486(5) .
C2 C7 1.396(5) .
C2 C3 1.402(5) .
C3 C4 1.378(5) .
C3 H3 0.9300 .
C4 C5 1.393(5) .
C4 H4 0.9300 .
C5 C6 1.391(5) .
C6 C7 1.388(5) .
C6 H6 0.9300 .
C7 H7 0.9300 .
C8 C13 1.390(5) .
C8 C9 1.396(5) .
C9 C10 1.387(5) .
C9 H9 0.9300 .
C10 C11 1.397(5) .
C10 H10 0.9300 .
C11 C12 1.389(5) .
C11 C14 1.496(5) .
C12 C13 1.376(5) .
C12 H12 0.9300 .
C13 H13 0.9300 .
C14 O3 1.257(4) 3_666
C14 O4 1.272(4) 1_455
C15 Gd1 2.942(4) 3_766
C15 H15 1.00(4) .
